data_1569461
loop_
_publ_author_name
'El Arni, Sirine'
'Hadouchi, Mohammed'
'Assani, Abderrazzak'
'Saadi, Mohamed'
'El Marssi, Mimoun'
'Lahmar, Abdelilah'
'El Ammari, Lahcen'

_publ_section_title
;
 Structural and Magnetic Investigations of the Novel Pyrophosphate
 Na7Ni3Fe(P2O7)4
;
_journal_issue 7
_journal_name_full Magnetochemistry
_journal_page_first 162
_journal_paper_doi 10.3390/magnetochemistry9070162
_journal_volume 9
_journal_year 2023
_chemical_formula_moiety 'Fe Na7 Ni3 O28 P8'
_chemical_formula_sum 'Fe Na7 Ni3 O28 P8'
_chemical_formula_weight 1088.67
_space_group_crystal_system triclinic
_space_group_IT_number 2
_space_group_name_Hall '-P 1'
_space_group_name_H-M_alt 'P -1'
_audit_creation_method SHELXL-2018/3
_audit_update_record
;
2023-05-22 # Formatted by publCIF

;
_cell_angle_alpha 65.1910(10)
_cell_angle_beta 80.5330(10)
_cell_angle_gamma 73.0420(10)
_cell_formula_units_Z 1
_cell_length_a 6.3677(2)
_cell_length_b 9.3316(4)
_cell_length_c 10.8478(4)
_cell_measurement_reflns_used 5143
_cell_measurement_temperature 293(2)
_cell_measurement_theta_max 35.630
_cell_measurement_theta_min 2.071
_cell_volume 559.00(4)
_computing_cell_refinement 'SAINT (Bruker, 2016)'
_computing_data_collection 'APEX3 (Bruker, 2016)'
_computing_data_reduction SAINT
_computing_molecular_graphics 'DIAMOND (Brandenburg, 2006)'
_computing_publication_material 'publCIF (Westrip, 2010)'
_computing_structure_refinement 'SHELXL-2018/3 (Sheldrick, 2018)'
_computing_structure_solution 'SHELXT 2014/5 (Sheldrick, 2014)'
_diffrn_ambient_temperature 293(2)
_diffrn_measured_fraction_theta_full 0.998
_diffrn_measured_fraction_theta_max 0.999
_diffrn_measurement_device_type 'Bruker D8 VENTURE Super DUO'
_diffrn_measurement_method '\f and \w scans'
_diffrn_radiation_type MoK\a
_diffrn_radiation_wavelength 0.71073
_diffrn_reflns_av_R_equivalents 0.0270
_diffrn_reflns_av_unetI/netI 0.0158
_diffrn_reflns_Laue_measured_fraction_full 0.998
_diffrn_reflns_Laue_measured_fraction_max 0.999
_diffrn_reflns_limit_h_max 10
_diffrn_reflns_limit_h_min -10
_diffrn_reflns_limit_k_max 15
_diffrn_reflns_limit_k_min -15
_diffrn_reflns_limit_l_max 17
_diffrn_reflns_limit_l_min -17
_diffrn_reflns_number 42169
_diffrn_reflns_point_group_measured_fraction_full 0.998
_diffrn_reflns_point_group_measured_fraction_max 0.999
_diffrn_reflns_theta_full 25.242
_diffrn_reflns_theta_max 35.630
_diffrn_reflns_theta_min 2.071
_diffrn_source 'INCOATEC I\mS micro-focus source'
_exptl_absorpt_coefficient_mu 3.972
_exptl_absorpt_correction_T_max 0.7479
_exptl_absorpt_correction_T_min 0.6261
_exptl_absorpt_correction_type multi-scan
_exptl_absorpt_process_details '(SADABS; Krause <i>et al.</i>, 2015)'
_exptl_crystal_colour green
_exptl_crystal_density_diffrn 3.234
_exptl_crystal_description block
_exptl_crystal_F_000 531
_exptl_crystal_size_max 0.30
_exptl_crystal_size_mid 0.15
_exptl_crystal_size_min 0.14
_refine_diff_density_max 2.384
_refine_diff_density_min -1.694
_refine_diff_density_rms 0.163
_refine_ls_extinction_coef 0.0235(12)
_refine_ls_extinction_expression Fc^*^=kFc[1+0.001xFc^2^\l^3^/sin(2\q)]^-1/4^
_refine_ls_extinction_method 'SHELXL-2018/3 (Sheldrick 2018)'
_refine_ls_goodness_of_fit_ref 1.089
_refine_ls_hydrogen_treatment undef
_refine_ls_matrix_type full
_refine_ls_number_parameters 215
_refine_ls_number_reflns 5143
_refine_ls_number_restraints 0
_refine_ls_restrained_S_all 1.089
_refine_ls_R_factor_all 0.0269
_refine_ls_R_factor_gt 0.0261
_refine_ls_shift/su_max 0.001
_refine_ls_shift/su_mean 0.000
_refine_ls_structure_factor_coef Fsqd
_refine_ls_weighting_details 'w=1/[\s^2^(Fo^2^)+(0.0251P)^2^+1.4118P] where P=(Fo^2^+2Fc^2^)/3'
_refine_ls_weighting_scheme calc
_refine_ls_wR_factor_gt 0.0659
_refine_ls_wR_factor_ref 0.0663
_reflns_Friedel_coverage 0.000
_reflns_Friedel_fraction_full 0.998
_reflns_Friedel_fraction_max 0.999
_reflns_number_gt 4998
_reflns_number_total 5143
_reflns_threshold_expression 'I > 2\s(I)'
_cod_data_source_file cif.cif
_cod_data_source_block shelx
_cod_database_code 1569461
_publcif_datablock.id {324ff3d1-f636-44ae-a1a9-da94c719909b}

_shelx_shelxl_version_number 2018/3
_shelx_space_group_comment
;
The symmetry employed for this shelxl refinement is uniquely defined
by the following loop, which should always be used as a source of
symmetry information in preference to the above space-group names.
They are only intended as comments.
;
_publcif_info_exptl_table_max_cols 4
_publcif_info_exptl_table_use_headnotes n

loop_
_space_group_symop_operation_xyz
'x, y, z'
'-x, -y, -z'

loop_
_atom_site_label
_atom_site_type_symbol
_atom_site_fract_x
_atom_site_fract_y
_atom_site_fract_z
_atom_site_U_iso_or_equiv
_atom_site_adp_type
_atom_site_occupancy
_atom_site_site_symmetry_order
_atom_site_calc_flag
_atom_site_refinement_flags_posn
_atom_site_refinement_flags_adp
_atom_site_refinement_flags_occupancy
_atom_site_disorder_assembly
_atom_site_disorder_group
Fe1 Fe 0.22223(3) 0.61147(2) 0.28234(2) 0.00448(5) Uani 0.5 1 d . . P . .
Ni1 Ni 0.22223(3) 0.61147(2) 0.28234(2) 0.00448(5) Uani 0.5 1 d . . P . .
Ni2 Ni 0.14175(3) 0.26340(2) 0.23645(2) 0.00637(5) Uani 1 1 d . . . . .
Na1 Na 0.2927(2) 0.56726(17) 0.59144(14) 0.0397(3) Uani 1 1 d . . . . .
Na2 Na 0.000000 0.000000 0.500000 0.0546(7) Uani 1 2 d S . P . .
Na3 Na 0.52797(13) 0.79372(10) 0.02690(9) 0.01583(14) Uani 1 1 d . . . . .
Na4 Na 0.09325(18) 0.01580(13) 0.83235(11) 0.0291(2) Uani 1 1 d . . . . .
P1 P 0.07773(6) 0.65494(4) 0.04535(4) 0.00490(6) Uani 1 1 d . . . . .
P2 P 0.21340(6) 0.27266(4) 0.53391(4) 0.00518(6) Uani 1 1 d . . . . .
P3 P 0.61900(6) 0.35858(5) 0.18618(4) 0.00511(6) Uani 1 1 d . . . . .
P4 P 0.42506(6) -0.10553(5) 0.28986(4) 0.00584(6) Uani 1 1 d . . . . .
O1 O -0.11617(19) 0.71780(16) -0.04183(12) 0.01057(19) Uani 1 1 d . . . . .
O2 O 0.05928(19) 0.51600(14) 0.18447(11) 0.00767(17) Uani 1 1 d . . . . .
O3 O 0.28341(19) 0.57847(15) -0.03157(11) 0.00913(18) Uani 1 1 d . . . . .
O4 O 0.1385(2) 0.78680(15) 0.07123(13) 0.01042(19) Uani 1 1 d . . . . .
O5 O 0.1134(2) 0.23347(15) 0.43815(12) 0.01020(19) Uani 1 1 d . . . . .
O6 O 0.2885(2) 0.42897(15) 0.46155(12) 0.0121(2) Uani 1 1 d . . . . .
O7 O 0.0658(2) 0.27239(16) 0.65837(12) 0.0129(2) Uani 1 1 d . . . . .
O8 O 0.42623(18) 0.12570(14) 0.59182(12) 0.00817(17) Uani 1 1 d . . . . .
O9 O 0.51786(19) 0.51523(15) 0.20739(12) 0.00967(18) Uani 1 1 d . . . . .
O10 O 0.81476(19) 0.25328(15) 0.27411(12) 0.01009(19) Uani 1 1 d . . . . .
O11 O 0.4611(2) 0.26153(15) 0.19464(13) 0.0115(2) Uani 1 1 d . . . . .
O12 O 0.21158(19) 0.01771(14) 0.29969(12) 0.00961(18) Uani 1 1 d . . . . .
O13 O 0.5511(2) -0.05351(16) 0.15549(12) 0.0127(2) Uani 1 1 d . . . . .
O14 O 0.3835(2) -0.27306(15) 0.33606(14) 0.0131(2) Uani 1 1 d . . . . .

loop_
_atom_site_aniso_label
_atom_site_aniso_U_11
_atom_site_aniso_U_22
_atom_site_aniso_U_33
_atom_site_aniso_U_23
_atom_site_aniso_U_13
_atom_site_aniso_U_12
Fe1 0.00432(8) 0.00490(8) 0.00421(8) -0.00200(6) -0.00033(5) -0.00073(6)
Ni1 0.00432(8) 0.00490(8) 0.00421(8) -0.00200(6) -0.00033(5) -0.00073(6)
Ni2 0.00570(8) 0.00671(8) 0.00646(8) -0.00237(6) -0.00068(5) -0.00132(6)
Na1 0.0416(6) 0.0509(7) 0.0422(7) -0.0366(6) -0.0188(5) 0.0031(5)
Na2 0.1007(17) 0.0480(10) 0.0445(10) -0.0386(9) 0.0554(11) -0.0621(12)
Na3 0.0102(3) 0.0169(3) 0.0186(3) -0.0065(3) 0.0014(2) -0.0027(3)
Na4 0.0272(5) 0.0191(4) 0.0269(5) 0.0037(3) -0.0018(4) -0.0046(4)
P1 0.00456(13) 0.00553(13) 0.00402(13) -0.00162(11) -0.00038(10) -0.00069(10)
P2 0.00574(13) 0.00533(14) 0.00425(13) -0.00173(11) -0.00095(10) -0.00089(11)
P3 0.00341(13) 0.00659(14) 0.00562(13) -0.00299(11) -0.00018(10) -0.00078(10)
P4 0.00555(14) 0.00555(14) 0.00636(14) -0.00290(11) -0.00108(10) -0.00004(11)
O1 0.0058(4) 0.0162(5) 0.0074(4) -0.0043(4) -0.0021(3) 0.0009(4)
O2 0.0096(4) 0.0065(4) 0.0054(4) -0.0010(3) 0.0004(3) -0.0022(3)
O3 0.0063(4) 0.0119(5) 0.0056(4) -0.0030(3) 0.0008(3) 0.0016(3)
O4 0.0118(5) 0.0092(4) 0.0126(5) -0.0058(4) 0.0011(4) -0.0045(4)
O5 0.0135(5) 0.0113(5) 0.0077(4) -0.0033(4) -0.0037(4) -0.0047(4)
O6 0.0185(5) 0.0073(4) 0.0097(5) 0.0009(4) -0.0052(4) -0.0061(4)
O7 0.0097(5) 0.0168(5) 0.0081(4) -0.0051(4) 0.0018(4) 0.0013(4)
O8 0.0077(4) 0.0075(4) 0.0094(4) -0.0044(3) -0.0036(3) 0.0013(3)
O9 0.0078(4) 0.0107(5) 0.0126(5) -0.0083(4) 0.0010(3) -0.0005(3)
O10 0.0056(4) 0.0132(5) 0.0084(4) -0.0019(4) -0.0024(3) -0.0004(4)
O11 0.0080(4) 0.0109(5) 0.0169(5) -0.0049(4) -0.0013(4) -0.0047(4)
O12 0.0068(4) 0.0075(4) 0.0118(5) -0.0031(4) -0.0007(3) 0.0012(3)
O13 0.0126(5) 0.0160(5) 0.0073(4) -0.0045(4) 0.0014(4) -0.0016(4)
O14 0.0141(5) 0.0083(5) 0.0198(6) -0.0064(4) -0.0049(4) -0.0033(4)

loop_
_atom_type_symbol
_atom_type_description
_atom_type_scat_dispersion_real
_atom_type_scat_dispersion_imag
_atom_type_scat_source
O O 0.0106 0.0060 'International Tables Vol C Tables 4.2.6.8 and 6.1.1.4'
Na Na 0.0362 0.0249 'International Tables Vol C Tables 4.2.6.8 and 6.1.1.4'
P P 0.1023 0.0942 'International Tables Vol C Tables 4.2.6.8 and 6.1.1.4'
Fe Fe 0.3463 0.8444 'International Tables Vol C Tables 4.2.6.8 and 6.1.1.4'
Ni Ni 0.3393 1.1124 'International Tables Vol C Tables 4.2.6.8 and 6.1.1.4'

loop_
_geom_angle_atom_site_label_1
_geom_angle_atom_site_label_2
_geom_angle_atom_site_label_3
_geom_angle
_geom_angle_site_symmetry_1
_geom_angle_site_symmetry_3
_geom_angle_publ_flag
O14 Ni1 O6 87.29(5) 1_565 . ?
O14 Ni1 O7 91.51(6) 1_565 2_566 ?
O6 Ni1 O7 96.42(5) . 2_566 ?
O14 Ni1 O9 86.15(5) 1_565 . ?
O6 Ni1 O9 88.70(5) . . ?
O7 Ni1 O9 174.28(5) 2_566 . ?
O14 Ni1 O2 169.08(5) 1_565 . ?
O6 Ni1 O2 102.81(5) . . ?
O7 Ni1 O2 91.45(5) 2_566 . ?
O9 Ni1 O2 89.91(5) . . ?
O14 Ni1 O4 101.38(5) 1_565 . ?
O6 Ni1 O4 170.79(5) . . ?
O7 Ni1 O4 86.53(5) 2_566 . ?
O9 Ni1 O4 88.82(5) . . ?
O2 Ni1 O4 68.31(4) . . ?
O11 Ni2 O12 91.43(5) . . ?
O11 Ni2 O5 100.22(5) . . ?
O12 Ni2 O5 88.64(5) . . ?
O11 Ni2 O1 89.78(5) . 2_565 ?
O12 Ni2 O1 88.40(5) . 2_565 ?
O5 Ni2 O1 169.64(5) . 2_565 ?
O11 Ni2 O10 176.03(5) . 1_455 ?
O12 Ni2 O10 85.56(5) . 1_455 ?
O5 Ni2 O10 82.32(5) . 1_455 ?
O1 Ni2 O10 87.55(5) 2_565 1_455 ?
O11 Ni2 O2 90.63(5) . . ?
O12 Ni2 O2 176.01(5) . . ?
O5 Ni2 O2 87.64(5) . . ?
O1 Ni2 O2 95.03(5) 2_565 . ?
O10 Ni2 O2 92.53(5) 1_455 . ?
O1 P1 O4 113.95(7) . . ?
O1 P1 O2 115.61(7) . . ?
O4 P1 O2 107.01(7) . . ?
O1 P1 O3 107.63(7) . . ?
O4 P1 O3 107.33(7) . . ?
O2 P1 O3 104.63(6) . . ?
O7 P2 O5 112.87(7) . . ?
O7 P2 O6 112.00(8) . . ?
O5 P2 O6 112.01(7) . . ?
O7 P2 O8 104.79(7) . . ?
O5 P2 O8 106.71(7) . . ?
O6 P2 O8 107.91(7) . . ?
O11 P3 O9 115.82(7) . . ?
O11 P3 O10 111.90(7) . . ?
O9 P3 O10 112.11(7) . . ?
O11 P3 O3 106.80(7) . 2_665 ?
O9 P3 O3 102.91(7) . 2_665 ?
O10 P3 O3 106.28(6) . 2_665 ?
O13 P4 O14 113.74(8) . . ?
O13 P4 O12 114.61(7) . . ?
O14 P4 O12 110.17(7) . . ?
O13 P4 O8 108.86(7) . 2_656 ?
O14 P4 O8 103.74(7) . 2_656 ?
O12 P4 O8 104.74(6) . 2_656 ?

loop_
_geom_bond_atom_site_label_1
_geom_bond_atom_site_label_2
_geom_bond_distance
_geom_bond_site_symmetry_2
_geom_bond_publ_flag
Ni1 O14 1.9811(12) 1_565 ?
Ni1 O6 1.9825(12) . ?
Ni1 O7 1.9975(12) 2_566 ?
Ni1 O9 2.0333(12) . ?
Ni1 O2 2.1663(12) . ?
Ni1 O4 2.2258(13) . ?
Ni2 O11 2.0061(12) . ?
Ni2 O12 2.0275(12) . ?
Ni2 O5 2.0699(12) . ?
Ni2 O1 2.0737(12) 2_565 ?
Ni2 O10 2.0769(12) 1_455 ?
Ni2 O2 2.0999(11) . ?
Na1 O6 2.2824(16) . ?
Na1 O9 2.3926(16) 2_666 ?
Na1 O10 2.5402(17) 2_666 ?
Na1 O14 2.596(2) 1_565 ?
Na1 O6 2.641(2) 2_666 ?
Na1 O5 2.6861(18) 2_566 ?
Na1 O14 2.7976(18) 2_656 ?
Na2 O5 2.2912(12) . ?
Na2 O5 2.2912(12) 2_556 ?
Na2 O12 2.3302(12) . ?
Na2 O12 2.3302(12) 2_556 ?
Na2 O10 2.7288(11) 2_656 ?
Na2 O10 2.7288(11) 1_455 ?
Na3 O1 2.2680(14) 1_655 ?
Na3 O13 2.3739(15) 2_665 ?
Na3 O13 2.4205(16) 1_565 ?
Na3 O4 2.4621(14) . ?
Na3 O9 2.5253(15) . ?
Na3 O11 2.6476(16) 2_665 ?
Na4 O7 2.3232(16) . ?
Na4 O13 2.4232(18) 2_656 ?
Na4 O4 2.4875(17) 2_566 ?
Na4 O4 2.5698(16) 1_546 ?
Na4 O12 2.7499(17) 2_556 ?
P1 O1 1.5030(12) . ?
P1 O4 1.5316(12) . ?
P1 O2 1.5365(12) . ?
P1 O3 1.5861(12) . ?
P2 O7 1.5123(13) . ?
P2 O5 1.5134(12) . ?
P2 O6 1.5151(12) . ?
P2 O8 1.6078(12) . ?
P3 O11 1.5067(12) . ?
P3 O9 1.5129(12) . ?
P3 O10 1.5229(12) . ?
P3 O3 1.6085(12) 2_665 ?
P4 O13 1.5010(13) . ?
P4 O14 1.5183(13) . ?
P4 O12 1.5248(12) . ?
P4 O8 1.6348(12) 2_656 ?

loop_
_publcif_info_tables.block_id
_publcif_info_tables.reference_item
{324ff3d1-f636-44ae-a1a9-da94c719909b} '_publcif_info_datablock.publ_exptl'

loop_
_publcif_info_cif.paper_type
CE

loop_
_publcif_info_datablock.id
_publcif_info_datablock.publ_exptl
_publcif_info_datablock.publ_geom
_publcif_info_datablock.structure
{324ff3d1-f636-44ae-a1a9-da94c719909b} y y y

loop_
_publcif_info_exptl_table_extra_item
sin_theta_over_lambda_max

loop_
_publcif_info_exptl_table_header_item
?
;
;
